data_4504395
loop_
_publ_author_name
'Akhbari, Kamran'
'Morsali, Ali'

_publ_section_title
;
 One-Dimensional Corrugated Tape AgICoordination Polymers Constructed of
 Ag&#x2212;C Bonds
;
_journal_issue 10
_journal_name_full 'Crystal Growth &amp; Design'
_journal_page_first 2024
_journal_paper_doi 10.1021/cg0704652
_journal_volume 7
_journal_year 2007
_chemical_formula_moiety 'C22 H15 Ag2 F6 N O4'
_chemical_formula_sum 'C22 H15 Ag2 F6 N O4'
_chemical_formula_weight 687.09
_chemical_name_systematic
; 
 ? 
;
_space_group_IT_number 2
_symmetry_cell_setting triclinic
_symmetry_space_group_name_Hall '-P 1'
_symmetry_space_group_name_H-M 'P -1'
_atom_sites_solution_hydrogens geom
_atom_sites_solution_primary direct
_atom_sites_solution_secondary difmap
_audit_creation_method SHELXL-97
_cell_angle_alpha 115.208(5)
_cell_angle_beta 102.393(5)
_cell_angle_gamma 101.113(5)
_cell_formula_units_Z 2
_cell_length_a 10.077(3)
_cell_length_b 11.465(3)
_cell_length_c 11.957(3)
_cell_measurement_reflns_used 1956
_cell_measurement_temperature 298(2)
_cell_measurement_theta_max 24.12
_cell_measurement_theta_min 2.48
_cell_volume 1155.9(5)
_computing_cell_refinement 'SAINT (Bruker, 2002)'
_computing_data_collection 'SMART (Bruker, 2002)'
_computing_data_reduction SAINT
_computing_molecular_graphics 'SHELXTL(Bruker, 2002)'
_computing_publication_material SHELXL97
_computing_structure_refinement 'SHELXL97 (Sheldrick, 1997)'
_computing_structure_solution 'SHELXS97 (Sheldrick, 1997)'
_diffrn_ambient_temperature 298(2)
_diffrn_measured_fraction_theta_full 0.980
_diffrn_measured_fraction_theta_max 0.980
_diffrn_measurement_device_type 'Bruker APEX area-detector diffractometer'
_diffrn_measurement_method '\f and \w scan'
_diffrn_radiation_monochromator graphite
_diffrn_radiation_source 'fine-focus sealed tube'
_diffrn_radiation_type MoK\a
_diffrn_radiation_wavelength 0.71073
_diffrn_reflns_av_R_equivalents 0.0178
_diffrn_reflns_av_sigmaI/netI 0.0409
_diffrn_reflns_limit_h_max 12
_diffrn_reflns_limit_h_min -8
_diffrn_reflns_limit_k_max 11
_diffrn_reflns_limit_k_min -13
_diffrn_reflns_limit_l_max 14
_diffrn_reflns_limit_l_min -13
_diffrn_reflns_number 6135
_diffrn_reflns_theta_full 25.15
_diffrn_reflns_theta_max 25.15
_diffrn_reflns_theta_min 2.00
_diffrn_standards_number 0
_exptl_absorpt_coefficient_mu 1.772
_exptl_absorpt_correction_T_max 0.8860
_exptl_absorpt_correction_T_min 0.7409
_exptl_absorpt_correction_type multi-scan
_exptl_absorpt_process_details '(SADABS; Bruker, 2002)'
_exptl_crystal_colour Colorless
_exptl_crystal_density_diffrn 1.974
_exptl_crystal_density_method 'not measured'
_exptl_crystal_description Block
_exptl_crystal_F_000 668
_exptl_crystal_size_max 0.18
_exptl_crystal_size_mid 0.14
_exptl_crystal_size_min 0.07
_refine_diff_density_max 0.849
_refine_diff_density_min -0.470
_refine_diff_density_rms 0.096
_refine_ls_extinction_method none
_refine_ls_goodness_of_fit_ref 1.070
_refine_ls_hydrogen_treatment constr
_refine_ls_matrix_type full
_refine_ls_number_parameters 317
_refine_ls_number_reflns 4047
_refine_ls_number_restraints 0
_refine_ls_restrained_S_all 1.070
_refine_ls_R_factor_all 0.0694
_refine_ls_R_factor_gt 0.0552
_refine_ls_shift/su_max 0.004
_refine_ls_shift/su_mean 0.000
_refine_ls_structure_factor_coef Fsqd
_refine_ls_weighting_details 'calc w=1/[\s^2^(Fo^2^)+(0.0392P)^2^+2.7419P] where P=(Fo^2^+2Fc^2^)/3'
_refine_ls_weighting_scheme calc
_refine_ls_wR_factor_gt 0.1047
_refine_ls_wR_factor_ref 0.1111
_reflns_number_gt 3292
_reflns_number_total 4047
_reflns_threshold_expression I>2\s(I)
_cod_data_source_file cg0704652-file001.cif
_cod_data_source_block 100am
_cod_depositor_comments
;
The following automatic conversions were performed:

'_symmetry_cell_setting' value 'Triclinic' changed to 'triclinic'
according to /home/saulius/struct/CIF-dictionaries/cif_core.dic
dictionary named 'cif_core.dic' version 2.4.1 from
2010-06-29.

'_exptl_absorpt_correction_type' value 'Multi-scan'
changed to 'multi-scan' according to
/home/saulius/struct/CIF-dictionaries/cif_core.dic dictionary named
'cif_core.dic' version 2.4.1 from 2010-06-29.

Automatic conversion script
Id: cif_fix_values 1715 2011-07-08 13:25:40Z adriana 
;
_cod_database_code 4504395

loop_
_symmetry_equiv_pos_as_xyz
'x, y, z'
'-x, -y, -z'

loop_
_atom_site_label
_atom_site_type_symbol
_atom_site_fract_x
_atom_site_fract_y
_atom_site_fract_z
_atom_site_U_iso_or_equiv
_atom_site_adp_type
_atom_site_occupancy
_atom_site_symmetry_multiplicity
_atom_site_calc_flag
_atom_site_refinement_flags
Ag1 Ag 0.15345(6) 0.16039(5) 0.94961(5) 0.05409(18) Uani 1 1 d .
Ag2 Ag 0.34412(6) -0.02702(6) 1.07192(6) 0.05617(19) Uani 1 1 d .
F1 F -0.1558(6) -0.3189(5) 0.6678(6) 0.117(2) Uani 1 1 d .
F2 F 0.0555(5) -0.2034(4) 0.7120(4) 0.0775(13) Uani 1 1 d .
F3 F 0.0001(6) -0.2438(5) 0.8550(5) 0.1013(18) Uani 1 1 d .
F4 F 0.3140(7) -0.4383(5) 0.6438(7) 0.134(2) Uani 1 1 d .
F5 F 0.4904(8) -0.3222(5) 0.6288(6) 0.120(2) Uani 1 1 d .
F6 F 0.5187(6) -0.3638(5) 0.7850(5) 0.1035(17) Uani 1 1 d .
O1 O -0.1638(5) -0.0826(4) 0.8925(4) 0.0506(11) Uani 1 1 d .
O2 O -0.2130(5) 0.1347(4) 0.8433(5) 0.0557(12) Uani 1 1 d .
O3 O 0.3490(5) -0.2146(4) 0.8823(5) 0.0614(13) Uani 1 1 d .
O4 O 0.3237(5) 0.0487(4) 0.9110(4) 0.0505(11) Uani 1 1 d .
N1 N 0.1867(7) 0.3740(6) 0.9949(6) 0.0675(17) Uani 1 1 d .
C1 C -0.0476(8) -0.2138(7) 0.7629(7) 0.0562(18) Uani 1 1 d .
C2 C -0.0969(7) -0.0881(6) 0.8140(6) 0.0436(15) Uani 1 1 d .
C3 C -0.0675(7) 0.0014(6) 0.7644(6) 0.0427(14) Uani 1 1 d .
H3 H -0.0010 -0.0067 0.7207 0.051 Uiso 1 1 calc R
C4 C -0.1339(7) 0.1053(6) 0.7768(6) 0.0417(14) Uani 1 1 d .
C5 C -0.1096(7) 0.1818(6) 0.7037(6) 0.0411(14) Uani 1 1 d .
C6 C -0.1983(8) 0.2580(6) 0.6936(7) 0.0539(17) Uani 1 1 d .
H6 H -0.2717 0.2575 0.7293 0.065 Uiso 1 1 calc R
C7 C -0.1797(9) 0.3343(7) 0.6319(7) 0.066(2) Uani 1 1 d .
H7 H -0.2408 0.3841 0.6252 0.079 Uiso 1 1 calc R
C8 C -0.0699(10) 0.3367(8) 0.5798(7) 0.072(2) Uani 1 1 d .
H8 H -0.0560 0.3887 0.5387 0.086 Uiso 1 1 calc R
C9 C 0.0189(9) 0.2614(8) 0.5894(7) 0.066(2) Uani 1 1 d .
H9 H 0.0928 0.2627 0.5544 0.080 Uiso 1 1 calc R
C10 C -0.0005(8) 0.1849(7) 0.6496(6) 0.0522(17) Uani 1 1 d .
H10 H 0.0599 0.1340 0.6546 0.063 Uiso 1 1 calc R
C11 C 0.4299(10) -0.3322(8) 0.7123(8) 0.070(2) Uani 1 1 d .
C12 C 0.3960(7) -0.2054(6) 0.7980(7) 0.0492(16) Uani 1 1 d .
C13 C 0.4170(7) -0.0993(6) 0.7662(6) 0.0460(15) Uani 1 1 d .
H13 H 0.4642 -0.1063 0.7058 0.055 Uiso 1 1 calc R
C14 C 0.3725(6) 0.0168(6) 0.8181(6) 0.0416(14) Uani 1 1 d .
C15 C 0.3893(6) 0.1088(6) 0.7593(6) 0.0423(14) Uani 1 1 d .
C16 C 0.4282(7) 0.2483(6) 0.8400(7) 0.0515(16) Uani 1 1 d .
H16 H 0.4425 0.2831 0.9291 0.062 Uiso 1 1 calc R
C17 C 0.4455(8) 0.3354(7) 0.7897(8) 0.063(2) Uani 1 1 d .
H17 H 0.4749 0.4288 0.8454 0.076 Uiso 1 1 calc R
C18 C 0.4199(8) 0.2857(8) 0.6573(9) 0.068(2) Uani 1 1 d .
H18 H 0.4302 0.3448 0.6231 0.082 Uiso 1 1 calc R
C19 C 0.3788(8) 0.1471(8) 0.5763(7) 0.066(2) Uani 1 1 d .
H19 H 0.3608 0.1126 0.4867 0.079 Uiso 1 1 calc R
C20 C 0.3641(8) 0.0593(7) 0.6265(7) 0.0573(18) Uani 1 1 d .
H20 H 0.3370 -0.0340 0.5708 0.069 Uiso 1 1 calc R
C21 C 0.1713(10) 0.5638(7) 0.9353(8) 0.076(2) Uani 1 1 d .
H21A H 0.2606 0.5995 0.9268 0.114 Uiso 1 1 calc R
H21B H 0.1527 0.6355 1.0028 0.114 Uiso 1 1 calc R
H21C H 0.0952 0.5265 0.8536 0.114 Uiso 1 1 calc R
C22 C 0.1795(7) 0.4568(7) 0.9699(7) 0.0527(17) Uani 1 1 d .

loop_
_atom_site_aniso_label
_atom_site_aniso_U_11
_atom_site_aniso_U_22
_atom_site_aniso_U_33
_atom_site_aniso_U_23
_atom_site_aniso_U_13
_atom_site_aniso_U_12
Ag1 0.0618(4) 0.0528(3) 0.0710(4) 0.0437(3) 0.0260(3) 0.0295(3)
Ag2 0.0527(3) 0.0712(4) 0.0793(4) 0.0561(3) 0.0339(3) 0.0314(3)
F1 0.093(4) 0.048(3) 0.145(5) 0.004(3) 0.017(4) 0.017(3)
F2 0.100(3) 0.078(3) 0.091(3) 0.049(3) 0.058(3) 0.058(3)
F3 0.173(5) 0.123(4) 0.107(4) 0.093(4) 0.088(4) 0.116(4)
F4 0.124(5) 0.048(3) 0.154(6) 0.003(3) 0.019(4) 0.011(3)
F5 0.228(7) 0.092(4) 0.122(4) 0.071(4) 0.116(5) 0.107(4)
F6 0.150(5) 0.083(3) 0.105(4) 0.055(3) 0.039(4) 0.076(4)
O1 0.061(3) 0.057(3) 0.064(3) 0.045(2) 0.031(3) 0.032(2)
O2 0.066(3) 0.058(3) 0.079(3) 0.049(3) 0.046(3) 0.033(2)
O3 0.078(3) 0.050(3) 0.077(3) 0.044(3) 0.036(3) 0.022(3)
O4 0.053(3) 0.054(3) 0.065(3) 0.038(2) 0.028(2) 0.029(2)
N1 0.082(5) 0.046(3) 0.087(5) 0.041(4) 0.028(4) 0.026(3)
C1 0.073(5) 0.049(4) 0.060(5) 0.031(4) 0.026(4) 0.031(4)
C2 0.048(4) 0.042(3) 0.044(4) 0.024(3) 0.012(3) 0.018(3)
C3 0.048(4) 0.048(4) 0.040(4) 0.024(3) 0.018(3) 0.022(3)
C4 0.048(4) 0.036(3) 0.041(4) 0.021(3) 0.011(3) 0.011(3)
C5 0.051(4) 0.041(3) 0.035(3) 0.022(3) 0.013(3) 0.016(3)
C6 0.060(4) 0.050(4) 0.058(4) 0.033(4) 0.016(4) 0.021(4)
C7 0.088(6) 0.058(4) 0.072(5) 0.045(4) 0.026(5) 0.038(4)
C8 0.110(7) 0.068(5) 0.064(5) 0.050(4) 0.035(5) 0.031(5)
C9 0.079(5) 0.082(5) 0.058(5) 0.047(4) 0.033(4) 0.027(5)
C10 0.070(5) 0.063(4) 0.044(4) 0.038(4) 0.025(4) 0.028(4)
C11 0.113(7) 0.051(5) 0.069(5) 0.043(4) 0.035(5) 0.042(5)
C12 0.050(4) 0.040(4) 0.058(4) 0.028(3) 0.011(3) 0.014(3)
C13 0.048(4) 0.047(4) 0.053(4) 0.028(3) 0.021(3) 0.023(3)
C14 0.038(3) 0.039(3) 0.049(4) 0.025(3) 0.009(3) 0.011(3)
C15 0.040(3) 0.042(3) 0.049(4) 0.025(3) 0.012(3) 0.018(3)
C16 0.064(4) 0.046(4) 0.056(4) 0.028(3) 0.028(4) 0.025(3)
C17 0.083(5) 0.035(4) 0.081(6) 0.034(4) 0.028(5) 0.020(4)
C18 0.077(5) 0.062(5) 0.101(7) 0.063(5) 0.036(5) 0.031(4)
C19 0.087(6) 0.065(5) 0.056(5) 0.043(4) 0.013(4) 0.027(4)
C20 0.073(5) 0.041(4) 0.055(4) 0.027(3) 0.010(4) 0.016(4)
C21 0.112(7) 0.049(4) 0.082(6) 0.045(4) 0.033(5) 0.026(5)
C22 0.052(4) 0.042(4) 0.055(4) 0.016(3) 0.017(3) 0.016(3)

loop_
_atom_type_symbol
_atom_type_description
_atom_type_scat_dispersion_real
_atom_type_scat_dispersion_imag
_atom_type_scat_source
C C 0.0033 0.0016 'International Tables Vol C Tables 4.2.6.8 and 6.1.1.4'
H H 0.0000 0.0000 'International Tables Vol C Tables 4.2.6.8 and 6.1.1.4'
N N 0.0061 0.0033 'International Tables Vol C Tables 4.2.6.8 and 6.1.1.4'
O O 0.0106 0.0060 'International Tables Vol C Tables 4.2.6.8 and 6.1.1.4'
F F 0.0171 0.0103 'International Tables Vol C Tables 4.2.6.8 and 6.1.1.4'
Ag Ag -0.8971 1.1015 'International Tables Vol C Tables 4.2.6.8 and 6.1.1.4'

loop_
_geom_angle_atom_site_label_1
_geom_angle_atom_site_label_2
_geom_angle_atom_site_label_3
_geom_angle
_geom_angle_site_symmetry_1
_geom_angle_site_symmetry_3
N1 Ag1 O4 124.5(2) . .
N1 Ag1 O1 124.9(2) . 2_557
O4 Ag1 O1 80.36(14) . 2_557
N1 Ag1 C3 112.6(2) . .
O4 Ag1 C3 103.87(18) . .
O1 Ag1 C3 105.26(18) 2_557 .
O2 Ag2 O3 102.18(16) 2_557 .
O2 Ag2 O4 143.45(16) 2_557 .
O3 Ag2 O4 76.07(15) . .
O2 Ag2 O1 75.78(14) 2_557 2_557
O3 Ag2 O1 131.38(16) . 2_557
O4 Ag2 O1 78.69(14) . 2_557
O2 Ag2 C13 107.07(19) 2_557 2_657
O3 Ag2 C13 110.97(19) . 2_657
O4 Ag2 C13 107.47(18) . 2_657
O1 Ag2 C13 116.00(18) 2_557 2_657
C2 O1 Ag1 133.8(4) . 2_557
C2 O1 Ag2 126.5(4) . 2_557
Ag1 O1 Ag2 99.61(15) 2_557 2_557
C4 O2 Ag2 134.9(4) . 2_557
C12 O3 Ag2 125.1(4) . .
C14 O4 Ag1 129.0(4) . .
C14 O4 Ag2 128.7(4) . .
Ag1 O4 Ag2 101.30(16) . .
C22 N1 Ag1 154.6(6) . .
F3 C1 F1 108.6(6) . .
F3 C1 F2 106.1(6) . .
F1 C1 F2 105.4(6) . .
F3 C1 C2 112.2(6) . .
F1 C1 C2 109.4(6) . .
F2 C1 C2 114.8(6) . .
O1 C2 C3 128.7(6) . .
O1 C2 C1 114.1(5) . .
C3 C2 C1 117.1(6) . .
C2 C3 C4 124.3(5) . .
C2 C3 Ag1 95.1(4) . .
C4 C3 Ag1 94.1(4) . .
C2 C3 H3 117.9 . .
C4 C3 H3 117.9 . .
Ag1 C3 H3 80.1 . .
O2 C4 C3 123.8(5) . .
O2 C4 C5 116.8(5) . .
C3 C4 C5 119.3(5) . .
C6 C5 C10 118.0(6) . .
C6 C5 C4 117.8(6) . .
C10 C5 C4 124.2(6) . .
C7 C6 C5 121.2(7) . .
C7 C6 H6 119.4 . .
C5 C6 H6 119.4 . .
C6 C7 C8 119.8(7) . .
C6 C7 H7 120.1 . .
C8 C7 H7 120.1 . .
C9 C8 C7 119.5(7) . .
C9 C8 H8 120.3 . .
C7 C8 H8 120.3 . .
C10 C9 C8 120.7(7) . .
C10 C9 H9 119.7 . .
C8 C9 H9 119.7 . .
C9 C10 C5 120.9(7) . .
C9 C10 H10 119.5 . .
C5 C10 H10 119.5 . .
F4 C11 F5 106.5(7) . .
F4 C11 F6 106.5(6) . .
F5 C11 F6 105.5(7) . .
F4 C11 C12 111.2(7) . .
F5 C11 C12 115.5(6) . .
F6 C11 C12 111.1(7) . .
O3 C12 C13 129.9(6) . .
O3 C12 C11 113.9(6) . .
C13 C12 C11 116.2(6) . .
C12 C13 C14 125.7(6) . .
C12 C13 Ag2 94.2(4) . 2_657
C14 C13 Ag2 91.0(4) . 2_657
C12 C13 H13 117.1 . .
C14 C13 H13 117.1 . .
Ag2 C13 H13 84.3 2_657 .
O4 C14 C13 124.3(5) . .
O4 C14 C15 118.5(5) . .
C13 C14 C15 117.1(5) . .
C20 C15 C16 118.6(6) . .
C20 C15 C14 122.3(6) . .
C16 C15 C14 119.1(6) . .
C17 C16 C15 120.6(6) . .
C17 C16 H16 119.7 . .
C15 C16 H16 119.7 . .
C16 C17 C18 120.6(6) . .
C16 C17 H17 119.7 . .
C18 C17 H17 119.7 . .
C17 C18 C19 119.0(6) . .
C17 C18 H18 120.5 . .
C19 C18 H18 120.5 . .
C20 C19 C18 120.7(7) . .
C20 C19 H19 119.7 . .
C18 C19 H19 119.7 . .
C19 C20 C15 120.4(6) . .
C19 C20 H20 119.8 . .
C15 C20 H20 119.8 . .
C22 C21 H21A 109.5 . .
C22 C21 H21B 109.5 . .
H21A C21 H21B 109.5 . .
C22 C21 H21C 109.5 . .
H21A C21 H21C 109.5 . .
H21B C21 H21C 109.5 . .
N1 C22 C21 178.9(8) . .

loop_
_geom_bond_atom_site_label_1
_geom_bond_atom_site_label_2
_geom_bond_distance
_geom_bond_site_symmetry_2
Ag1 N1 2.208(6) .
Ag1 O4 2.341(4) .
Ag1 O1 2.399(4) 2_557
Ag1 C3 2.463(6) .
Ag2 O2 2.305(4) 2_557
Ag2 O3 2.388(5) .
Ag2 O4 2.412(4) .
Ag2 O1 2.412(4) 2_557
Ag2 C13 2.431(6) 2_657
F1 C1 1.315(8) .
F2 C1 1.323(8) .
F3 C1 1.311(8) .
F4 C11 1.307(10) .
F5 C11 1.309(9) .
F6 C11 1.321(9) .
O1 C2 1.256(7) .
O1 Ag1 2.399(4) 2_557
O1 Ag2 2.412(4) 2_557
O2 C4 1.236(7) .
O2 Ag2 2.305(4) 2_557
O3 C12 1.236(7) .
O4 C14 1.253(7) .
N1 C22 1.120(8) .
C1 C2 1.534(8) .
C2 C3 1.402(8) .
C3 C4 1.445(8) .
C3 H3 0.9300 .
C4 C5 1.502(8) .
C5 C6 1.387(8) .
C5 C10 1.392(8) .
C6 C7 1.375(9) .
C6 H6 0.9300 .
C7 C8 1.383(10) .
C7 H7 0.9300 .
C8 C9 1.377(10) .
C8 H8 0.9300 .
C9 C10 1.363(9) .
C9 H9 0.9300 .
C10 H10 0.9300 .
C11 C12 1.534(9) .
C12 C13 1.415(8) .
C13 C14 1.415(8) .
C13 Ag2 2.431(6) 2_657
C13 H13 0.9300 .
C14 C15 1.499(8) .
C15 C20 1.382(9) .
C15 C16 1.388(8) .
C16 C17 1.370(9) .
C16 H16 0.9300 .
C17 C18 1.377(10) .
C17 H17 0.9300 .
C18 C19 1.377(10) .
C18 H18 0.9300 .
C19 C20 1.376(9) .
C19 H19 0.9300 .
C20 H20 0.9300 .
C21 C22 1.462(9) .
C21 H21A 0.9600 .
C21 H21B 0.9600 .
C21 H21C 0.9600 .
